data_4065795
loop_
_publ_author_name
'Boomishankar, Ramamoorthy'
'Richards, Philip I.'
'Gupta, Arvind K.'
'Steiner, Alexander'

_publ_section_title
;
 Magnesium and Titanium Complexes of Polyanionic Phosphazenate Ligands
;
_journal_issue 11
_journal_name_full Organometallics
_journal_page_first 2515
_journal_paper_doi 10.1021/om100130k
_journal_volume 29
_journal_year 2010
_chemical_formula_sum 'C56 H132 Mg2 N18 O2 P6'
_chemical_formula_weight 1324.24
_chemical_name_systematic
; 
 ? 
;
_space_group_IT_number 2
_symmetry_cell_setting triclinic
_symmetry_space_group_name_Hall '-P 1'
_symmetry_space_group_name_H-M 'P -1'
_atom_sites_solution_hydrogens geom
_atom_sites_solution_primary direct
_atom_sites_solution_secondary difmap
_audit_creation_method SHELXL-97
_cell_angle_alpha 100.740(8)
_cell_angle_beta 111.112(9)
_cell_angle_gamma 115.064(7)
_cell_formula_units_Z 1
_cell_length_a 13.088(6)
_cell_length_b 13.533(6)
_cell_length_c 13.655(6)
_cell_measurement_temperature 123(2)
_cell_volume 1872.2(15)
_computing_structure_refinement 'SHELXL-97 (Sheldrick, 1997)'
_computing_structure_solution 'SHELXS-97 (Sheldrick, 1990)'
_diffrn_ambient_temperature 123(2)
_diffrn_measured_fraction_theta_full 0.984
_diffrn_measured_fraction_theta_max 0.984
_diffrn_measurement_device_type 'Bruker Smart Apex'
_diffrn_measurement_method \w
_diffrn_radiation_monochromator graphite
_diffrn_radiation_source 'fine-focus sealed tube'
_diffrn_radiation_type MoK\a
_diffrn_radiation_wavelength 0.71073
_diffrn_reflns_av_R_equivalents 0.0221
_diffrn_reflns_av_sigmaI/netI 0.0364
_diffrn_reflns_limit_h_max 14
_diffrn_reflns_limit_h_min -15
_diffrn_reflns_limit_k_max 16
_diffrn_reflns_limit_k_min -15
_diffrn_reflns_limit_l_max 16
_diffrn_reflns_limit_l_min -8
_diffrn_reflns_number 9752
_diffrn_reflns_theta_full 25.03
_diffrn_reflns_theta_max 25.03
_diffrn_reflns_theta_min 2.70
_exptl_absorpt_coefficient_mu 0.210
_exptl_absorpt_correction_T_max 0.745
_exptl_absorpt_correction_T_min 0.615
_exptl_absorpt_correction_type multi-scan
_exptl_crystal_colour colourless
_exptl_crystal_density_diffrn 1.175
_exptl_crystal_density_method 'not measured'
_exptl_crystal_description prism
_exptl_crystal_F_000 724
_exptl_crystal_size_max 0.40
_exptl_crystal_size_mid 0.35
_exptl_crystal_size_min 0.25
_refine_diff_density_max 0.455
_refine_diff_density_min -0.364
_refine_diff_density_rms 0.056
_refine_ls_extinction_method none
_refine_ls_goodness_of_fit_ref 1.029
_refine_ls_hydrogen_treatment mixed
_refine_ls_matrix_type full
_refine_ls_number_parameters 395
_refine_ls_number_reflns 6504
_refine_ls_number_restraints 0
_refine_ls_restrained_S_all 1.029
_refine_ls_R_factor_all 0.0420
_refine_ls_R_factor_gt 0.0384
_refine_ls_shift/su_max 0.001
_refine_ls_shift/su_mean 0.000
_refine_ls_structure_factor_coef Fsqd
_refine_ls_weighting_details 'calc w=1/[\s^2^(Fo^2^)+(0.0556P)^2^+1.0374P] where P=(Fo^2^+2Fc^2^)/3'
_refine_ls_weighting_scheme calc
_refine_ls_wR_factor_gt 0.1026
_refine_ls_wR_factor_ref 0.1056
_reflns_number_gt 5879
_reflns_number_total 6504
_reflns_threshold_expression >2sigma(I)
_cod_data_source_file om100130k_si_001.cif
_cod_data_source_block bsr66a
_cod_original_cell_volume 1872.2(14)
_cod_original_sg_symbol_H-M P-1
_cod_database_code 4065795

loop_
_symmetry_equiv_pos_as_xyz
'x, y, z'
'-x, -y, -z'

loop_
_atom_site_label
_atom_site_type_symbol
_atom_site_fract_x
_atom_site_fract_y
_atom_site_fract_z
_atom_site_U_iso_or_equiv
_atom_site_adp_type
_atom_site_occupancy
_atom_site_symmetry_multiplicity
_atom_site_calc_flag
_atom_site_refinement_flags
Mg1 Mg -0.08496(5) 0.55923(5) -0.01679(4) 0.01654(14) Uani 1 1 d .
P1 P 0.03683(4) 0.56703(4) 0.20794(3) 0.01653(12) Uani 1 1 d .
P2 P 0.18706(4) 0.72017(4) 0.13177(3) 0.01633(12) Uani 1 1 d .
P3 P 0.23106(4) 0.80517(4) 0.35570(3) 0.01754(12) Uani 1 1 d .
N1 N 0.10898(13) 0.58580(12) 0.12970(11) 0.0163(3) Uani 1 1 d .
N2 N 0.26635(13) 0.82289(12) 0.25725(12) 0.0199(3) Uani 1 1 d .
N3 N 0.12250(14) 0.67549(13) 0.33075(12) 0.0201(3) Uani 1 1 d .
N4 N -0.10533(13) 0.53586(13) 0.12079(12) 0.0200(3) Uani 1 1 d .
N5 N 0.01670(15) 0.44896(14) 0.23580(13) 0.0233(3) Uani 1 1 d .
H5 H -0.034(2) 0.389(2) 0.185(2) 0.028(6) Uiso 1 1 d .
N6 N 0.07464(13) 0.71905(12) 0.02941(12) 0.0185(3) Uani 1 1 d .
N7 N 0.29468(14) 0.73027(14) 0.09187(13) 0.0231(3) Uani 1 1 d .
H7 H 0.263(2) 0.684(2) 0.026(2) 0.031(6) Uiso 1 1 d .
N8 N 0.18209(16) 0.89087(14) 0.39965(13) 0.0242(3) Uani 1 1 d .
H8 H 0.103(2) 0.8602(19) 0.3681(18) 0.029(6) Uiso 1 1 d .
N9 N 0.37401(15) 0.86159(14) 0.46817(12) 0.0231(3) Uani 1 1 d .
H9 H 0.434(3) 0.877(2) 0.457(2) 0.044(7) Uiso 1 1 d .
C41 C -0.20056(17) 0.50996(17) 0.15990(15) 0.0249(4) Uani 1 1 d .
H41A H -0.1551 0.5384 0.2444 0.030 Uiso 1 1 calc R
H41B H -0.2614 0.4227 0.1275 0.030 Uiso 1 1 calc R
C42 C -0.27711(18) 0.56787(18) 0.12540(16) 0.0289(4) Uani 1 1 d .
H42 H -0.3157 0.5442 0.0407 0.035 Uiso 1 1 calc R
C43 C -0.3879(2) 0.5232(2) 0.15255(19) 0.0423(5) Uani 1 1 d .
H43A H -0.4426 0.4361 0.1145 0.063 Uiso 1 1 calc R
H43B H -0.4400 0.5571 0.1250 0.063 Uiso 1 1 calc R
H43C H -0.3521 0.5478 0.2356 0.063 Uiso 1 1 calc R
C44 C -0.1902(2) 0.7025(2) 0.1833(2) 0.0420(5) Uani 1 1 d .
H44A H -0.2421 0.7374 0.1596 0.063 Uiso 1 1 calc R
H44B H -0.1231 0.7296 0.1610 0.063 Uiso 1 1 calc R
H44C H -0.1492 0.7277 0.2666 0.063 Uiso 1 1 calc R
C51 C 0.10008(18) 0.44452(16) 0.33684(15) 0.0259(4) Uani 1 1 d .
H51A H 0.1786 0.5252 0.3867 0.031 Uiso 1 1 calc R
H51B H 0.1281 0.3914 0.3131 0.031 Uiso 1 1 calc R
C52 C 0.0358(2) 0.4008(2) 0.40507(17) 0.0403(5) Uani 1 1 d .
H52 H 0.0044 0.4528 0.4260 0.048 Uiso 1 1 calc R
C53 C 0.1316(3) 0.4085(2) 0.5145(2) 0.0710(10) Uani 1 1 d .
H53A H 0.0882 0.3798 0.5576 0.107 Uiso 1 1 calc R
H53B H 0.2039 0.4915 0.5611 0.107 Uiso 1 1 calc R
H53C H 0.1647 0.3593 0.4954 0.107 Uiso 1 1 calc R
C54 C -0.0800(2) 0.2730(3) 0.3355(2) 0.0627(8) Uani 1 1 d .
H54A H -0.1196 0.2469 0.3819 0.094 Uiso 1 1 calc R
H54B H -0.0509 0.2211 0.3132 0.094 Uiso 1 1 calc R
H54C H -0.1439 0.2688 0.2666 0.094 Uiso 1 1 calc R
C61 C 0.10915(17) 0.81052(15) -0.01622(14) 0.0214(4) Uani 1 1 d .
H61A H 0.0284 0.7925 -0.0805 0.026 Uiso 1 1 calc R
H61B H 0.1637 0.8036 -0.0485 0.026 Uiso 1 1 calc R
C62 C 0.18069(17) 0.93983(15) 0.06686(15) 0.0234(4) Uani 1 1 d .
H62 H 0.2648 0.9599 0.1296 0.028 Uiso 1 1 calc R
C63 C 0.1036(2) 0.95883(17) 0.12017(17) 0.0310(4) Uani 1 1 d .
H63A H 0.0862 0.9061 0.1603 0.047 Uiso 1 1 calc R
H63B H 0.0213 0.9409 0.0600 0.047 Uiso 1 1 calc R
H63C H 0.1534 1.0419 0.1747 0.047 Uiso 1 1 calc R
C64 C 0.2104(2) 1.02021(17) 0.00345(18) 0.0303(4) Uani 1 1 d .
H64A H 0.2603 1.0059 -0.0299 0.045 Uiso 1 1 calc R
H64B H 0.2610 1.1037 0.0572 0.045 Uiso 1 1 calc R
H64C H 0.1290 1.0027 -0.0577 0.045 Uiso 1 1 calc R
C71 C 0.43349(16) 0.78652(16) 0.16213(15) 0.0233(4) Uani 1 1 d .
H71A H 0.4563 0.7262 0.1484 0.028 Uiso 1 1 calc R
H71B H 0.4573 0.8159 0.2439 0.028 Uiso 1 1 calc R
C72 C 0.51223(17) 0.88974(17) 0.13842(16) 0.0263(4) Uani 1 1 d .
H72 H 0.4934 0.9527 0.1584 0.032 Uiso 1 1 calc R
C73 C 0.65660(18) 0.94287(19) 0.21410(18) 0.0368(5) Uani 1 1 d .
H73A H 0.6784 0.9669 0.2947 0.055 Uiso 1 1 calc R
H73B H 0.7065 1.0126 0.2019 0.055 Uiso 1 1 calc R
H73C H 0.6777 0.8833 0.1944 0.055 Uiso 1 1 calc R
C74 C 0.4754(2) 0.8519(2) 0.01245(17) 0.0381(5) Uani 1 1 d .
H74A H 0.5279 0.9204 0.0002 0.057 Uiso 1 1 calc R
H74B H 0.3834 0.8219 -0.0345 0.057 Uiso 1 1 calc R
H74C H 0.4914 0.7889 -0.0094 0.057 Uiso 1 1 calc R
C81 C 0.25665(18) 1.01959(16) 0.43966(16) 0.0277(4) Uani 1 1 d .
H81A H 0.2625 1.0409 0.3755 0.033 Uiso 1 1 calc R
H81B H 0.3458 1.0515 0.5006 0.033 Uiso 1 1 calc R
C82 C 0.1968(2) 1.07750(18) 0.48645(17) 0.0315(4) Uani 1 1 d .
H82 H 0.1797 1.0456 0.5430 0.038 Uiso 1 1 calc R
C83 C 0.0689(2) 1.0493(2) 0.3933(2) 0.0431(5) Uani 1 1 d .
H83A H 0.0084 0.9628 0.3538 0.065 Uiso 1 1 calc R
H83B H 0.0837 1.0822 0.3382 0.065 Uiso 1 1 calc R
H83C H 0.0321 1.0848 0.4279 0.065 Uiso 1 1 calc R
C84 C 0.2929(2) 1.2111(2) 0.5495(2) 0.0483(6) Uani 1 1 d .
H84A H 0.3746 1.2274 0.6089 0.073 Uiso 1 1 calc R
H84B H 0.2573 1.2474 0.5849 0.073 Uiso 1 1 calc R
H84C H 0.3089 1.2449 0.4951 0.073 Uiso 1 1 calc R
C91 C 0.39897(18) 0.86960(16) 0.58303(14) 0.0247(4) Uani 1 1 d .
H91A H 0.3415 0.8903 0.6002 0.030 Uiso 1 1 calc R
H91B H 0.4896 0.9354 0.6385 0.030 Uiso 1 1 calc R
C92 C 0.37858(19) 0.75676(17) 0.60139(15) 0.0289(4) Uani 1 1 d .
H92 H 0.2844 0.6932 0.5523 0.035 Uiso 1 1 calc R
C93 C 0.4155(2) 0.7788(2) 0.72638(17) 0.0371(5) Uani 1 1 d .
H93A H 0.4021 0.7059 0.7379 0.056 Uiso 1 1 calc R
H93B H 0.3611 0.8017 0.7455 0.056 Uiso 1 1 calc R
H93C H 0.5068 0.8429 0.7761 0.056 Uiso 1 1 calc R
C94 C 0.4554(2) 0.7136(2) 0.56728(18) 0.0386(5) Uani 1 1 d .
H94A H 0.4400 0.6409 0.5801 0.058 Uiso 1 1 calc R
H94B H 0.5481 0.7753 0.6137 0.058 Uiso 1 1 calc R
H94C H 0.4278 0.6967 0.4860 0.058 Uiso 1 1 calc R
O1 O -0.23663(12) 0.56598(11) -0.12537(10) 0.0245(3) Uani 1 1 d .
C11 C -0.24786(18) 0.66836(17) -0.10734(16) 0.0279(4) Uani 1 1 d .
H11A H -0.1628 0.7419 -0.0511 0.034 Uiso 1 1 calc R
H11B H -0.3102 0.6590 -0.0795 0.034 Uiso 1 1 calc R
C12 C -0.2962(2) 0.67204(18) -0.22368(17) 0.0354(5) Uani 1 1 d .
H12A H -0.2240 0.7111 -0.2392 0.043 Uiso 1 1 calc R
H12B H -0.3424 0.7147 -0.2308 0.043 Uiso 1 1 calc R
C13 C -0.38866(19) 0.54033(18) -0.30441(16) 0.0311(4) Uani 1 1 d .
H13A H -0.4791 0.5138 -0.3237 0.037 Uiso 1 1 calc R
H13B H -0.3843 0.5255 -0.3762 0.037 Uiso 1 1 calc R
C14 C -0.34127(18) 0.47619(16) -0.23742(16) 0.0285(4) Uani 1 1 d .
H14A H -0.4123 0.4158 -0.2311 0.034 Uiso 1 1 calc R
H14B H -0.3103 0.4358 -0.2763 0.034 Uiso 1 1 calc R

loop_
_atom_site_aniso_label
_atom_site_aniso_U_11
_atom_site_aniso_U_22
_atom_site_aniso_U_33
_atom_site_aniso_U_23
_atom_site_aniso_U_13
_atom_site_aniso_U_12
Mg1 0.0174(3) 0.0193(3) 0.0120(3) 0.0063(2) 0.0062(2) 0.0100(2)
P1 0.0182(2) 0.0184(2) 0.0110(2) 0.00592(17) 0.00686(18) 0.00849(18)
P2 0.0165(2) 0.0181(2) 0.0123(2) 0.00627(17) 0.00657(18) 0.00805(18)
P3 0.0184(2) 0.0187(2) 0.0114(2) 0.00458(17) 0.00515(18) 0.00915(19)
N1 0.0185(7) 0.0176(7) 0.0121(7) 0.0061(6) 0.0073(6) 0.0092(6)
N2 0.0196(7) 0.0191(7) 0.0149(7) 0.0055(6) 0.0068(6) 0.0076(6)
N3 0.0227(7) 0.0229(8) 0.0121(7) 0.0068(6) 0.0089(6) 0.0101(6)
N4 0.0189(7) 0.0255(8) 0.0149(7) 0.0078(6) 0.0091(6) 0.0109(6)
N5 0.0261(8) 0.0195(8) 0.0124(7) 0.0054(7) 0.0052(7) 0.0069(7)
N6 0.0215(7) 0.0187(7) 0.0143(7) 0.0086(6) 0.0076(6) 0.0102(6)
N7 0.0202(8) 0.0276(8) 0.0158(8) 0.0056(7) 0.0093(6) 0.0094(7)
N8 0.0210(8) 0.0243(8) 0.0223(8) 0.0060(6) 0.0087(7) 0.0113(7)
N9 0.0195(8) 0.0293(8) 0.0140(7) 0.0078(6) 0.0056(6) 0.0107(7)
C41 0.0214(9) 0.0316(10) 0.0184(9) 0.0077(8) 0.0119(7) 0.0108(8)
C42 0.0227(9) 0.0394(11) 0.0223(9) 0.0083(8) 0.0117(8) 0.0160(8)
C43 0.0275(10) 0.0612(15) 0.0355(12) 0.0126(11) 0.0180(9) 0.0224(11)
C44 0.0413(12) 0.0413(12) 0.0494(14) 0.0133(11) 0.0259(11) 0.0258(11)
C51 0.0268(9) 0.0233(9) 0.0211(9) 0.0098(7) 0.0061(8) 0.0128(8)
C52 0.0670(15) 0.0507(13) 0.0243(10) 0.0235(10) 0.0269(11) 0.0408(12)
C53 0.105(2) 0.0442(14) 0.0242(12) 0.0199(11) 0.0058(14) 0.0279(16)
C54 0.0445(14) 0.079(2) 0.0530(16) 0.0489(15) 0.0243(13) 0.0152(14)
C61 0.0252(9) 0.0233(9) 0.0167(8) 0.0113(7) 0.0097(7) 0.0128(8)
C62 0.0247(9) 0.0212(9) 0.0220(9) 0.0100(7) 0.0099(8) 0.0112(8)
C63 0.0451(12) 0.0262(10) 0.0309(10) 0.0152(8) 0.0228(9) 0.0212(9)
C64 0.0360(11) 0.0273(10) 0.0343(11) 0.0181(9) 0.0201(9) 0.0176(9)
C71 0.0212(9) 0.0293(9) 0.0220(9) 0.0125(8) 0.0120(7) 0.0134(8)
C72 0.0241(9) 0.0260(9) 0.0232(9) 0.0092(8) 0.0121(8) 0.0089(8)
C73 0.0245(10) 0.0401(12) 0.0312(11) 0.0071(9) 0.0146(9) 0.0082(9)
C74 0.0319(11) 0.0432(12) 0.0272(11) 0.0157(9) 0.0177(9) 0.0075(9)
C81 0.0270(9) 0.0245(9) 0.0264(10) 0.0062(8) 0.0110(8) 0.0132(8)
C82 0.0383(11) 0.0328(10) 0.0258(10) 0.0085(8) 0.0150(9) 0.0228(9)
C83 0.0399(12) 0.0414(12) 0.0462(13) 0.0105(10) 0.0158(11) 0.0277(11)
C84 0.0510(14) 0.0341(12) 0.0471(14) 0.0026(10) 0.0154(12) 0.0256(11)
C91 0.0255(9) 0.0268(9) 0.0118(8) 0.0046(7) 0.0047(7) 0.0114(8)
C92 0.0281(10) 0.0285(10) 0.0157(9) 0.0077(8) 0.0038(8) 0.0102(8)
C93 0.0406(12) 0.0391(12) 0.0204(10) 0.0158(9) 0.0098(9) 0.0154(10)
C94 0.0492(13) 0.0393(12) 0.0296(11) 0.0166(9) 0.0131(10) 0.0295(11)
O1 0.0241(6) 0.0245(6) 0.0169(6) 0.0042(5) 0.0025(5) 0.0148(5)
C11 0.0276(9) 0.0262(10) 0.0256(10) 0.0063(8) 0.0072(8) 0.0175(8)
C12 0.0421(12) 0.0333(11) 0.0302(11) 0.0145(9) 0.0112(9) 0.0244(10)
C13 0.0308(10) 0.0347(11) 0.0219(9) 0.0109(8) 0.0053(8) 0.0196(9)
C14 0.0239(9) 0.0234(9) 0.0211(9) 0.0045(8) 0.0003(8) 0.0100(8)

loop_
_atom_type_symbol
_atom_type_description
_atom_type_scat_dispersion_real
_atom_type_scat_dispersion_imag
_atom_type_scat_source
C C 0.0033 0.0016 'International Tables Vol C Tables 4.2.6.8 and 6.1.1.4'
H H 0.0000 0.0000 'International Tables Vol C Tables 4.2.6.8 and 6.1.1.4'
N N 0.0061 0.0033 'International Tables Vol C Tables 4.2.6.8 and 6.1.1.4'
O O 0.0106 0.0060 'International Tables Vol C Tables 4.2.6.8 and 6.1.1.4'
Mg Mg 0.0486 0.0363 'International Tables Vol C Tables 4.2.6.8 and 6.1.1.4'
P P 0.1023 0.0942 'International Tables Vol C Tables 4.2.6.8 and 6.1.1.4'

loop_
_geom_angle_atom_site_label_1
_geom_angle_atom_site_label_2
_geom_angle_atom_site_label_3
_geom_angle
_geom_angle_site_symmetry_1
_geom_angle_site_symmetry_3
N6 Mg1 N4 112.56(6) . .
N6 Mg1 O1 103.70(7) . .
N4 Mg1 O1 110.23(6) . .
N6 Mg1 N1 114.61(7) . 2_565
N4 Mg1 N1 114.86(7) . 2_565
O1 Mg1 N1 99.34(6) . 2_565
N6 Mg1 N1 69.03(6) . .
N4 Mg1 N1 68.60(6) . .
O1 Mg1 N1 170.45(5) . .
N1 Mg1 N1 89.52(6) 2_565 .
N6 Mg1 P2 33.72(4) . .
N4 Mg1 P2 89.62(5) . .
O1 Mg1 P2 136.68(5) . .
N1 Mg1 P2 106.63(5) 2_565 .
N1 Mg1 P2 35.43(4) . .
N6 Mg1 P1 89.81(5) . .
N4 Mg1 P1 33.55(5) . .
O1 Mg1 P1 142.30(4) . .
N1 Mg1 P1 106.74(5) 2_565 .
N1 Mg1 P1 35.17(3) . .
P2 Mg1 P1 59.67(2) . .
N6 Mg1 Mg1 89.98(6) . 2_565
N4 Mg1 Mg1 89.82(5) . 2_565
O1 Mg1 Mg1 148.26(5) . 2_565
N1 Mg1 Mg1 49.08(4) 2_565 2_565
N1 Mg1 Mg1 40.44(4) . 2_565
P2 Mg1 Mg1 64.53(4) . 2_565
P1 Mg1 Mg1 64.48(2) . 2_565
N3 P1 N4 119.75(8) . .
N3 P1 N5 104.95(8) . .
N4 P1 N5 107.00(8) . .
N3 P1 N1 112.13(8) . .
N4 P1 N1 102.19(8) . .
N5 P1 N1 110.71(8) . .
N3 P1 Mg1 130.53(6) . .
N4 P1 Mg1 44.60(5) . .
N5 P1 Mg1 124.23(6) . .
N1 P1 Mg1 57.81(6) . .
N2 P2 N6 119.52(8) . .
N2 P2 N7 106.30(8) . .
N6 P2 N7 106.68(8) . .
N2 P2 N1 112.38(8) . .
N6 P2 N1 102.37(7) . .
N7 P2 N1 109.23(8) . .
N2 P2 Mg1 130.68(6) . .
N6 P2 Mg1 44.45(6) . .
N7 P2 Mg1 122.76(7) . .
N1 P2 Mg1 58.12(5) . .
N3 P3 N2 117.85(8) . .
N3 P3 N9 114.88(8) . .
N2 P3 N9 102.79(9) . .
N3 P3 N8 103.32(9) . .
N2 P3 N8 115.25(8) . .
N9 P3 N8 102.02(9) . .
P1 N1 P2 118.52(8) . .
P1 N1 Mg1 120.78(8) . 2_565
P2 N1 Mg1 120.34(8) . 2_565
P1 N1 Mg1 87.02(7) . .
P2 N1 Mg1 86.45(6) . .
Mg1 N1 Mg1 90.48(6) 2_565 .
P3 N2 P2 122.69(9) . .
P3 N3 P1 123.01(9) . .
C41 N4 P1 118.30(12) . .
C41 N4 Mg1 139.66(12) . .
P1 N4 Mg1 101.85(8) . .
C51 N5 P1 127.80(13) . .
C61 N6 P2 119.93(12) . .
C61 N6 Mg1 137.27(11) . .
P2 N6 Mg1 101.84(8) . .
C71 N7 P2 129.00(13) . .
C81 N8 P3 123.13(13) . .
C91 N9 P3 126.23(14) . .
N4 C41 C42 112.79(15) . .
C44 C42 C41 111.27(16) . .
C44 C42 C43 110.83(17) . .
C41 C42 C43 110.44(17) . .
N5 C51 C52 113.43(17) . .
C51 C52 C53 110.6(2) . .
C51 C52 C54 111.25(18) . .
C53 C52 C54 109.5(2) . .
N6 C61 C62 117.26(15) . .
C63 C62 C64 111.42(15) . .
C63 C62 C61 111.62(15) . .
C64 C62 C61 108.85(15) . .
N7 C71 C72 113.26(15) . .
C71 C72 C74 111.63(16) . .
C71 C72 C73 110.12(16) . .
C74 C72 C73 110.69(16) . .
N8 C81 C82 112.46(16) . .
C84 C82 C83 110.78(18) . .
C84 C82 C81 109.56(18) . .
C83 C82 C81 112.49(17) . .
N9 C91 C92 114.76(15) . .
C94 C92 C91 111.64(17) . .
C94 C92 C93 110.64(17) . .
C91 C92 C93 109.69(16) . .
C11 O1 C14 107.94(13) . .
C11 O1 Mg1 125.03(10) . .
C14 O1 Mg1 126.67(11) . .
O1 C11 C12 104.06(15) . .
C11 C12 C13 102.95(16) . .
C14 C13 C12 104.50(15) . .
O1 C14 C13 106.55(15) . .

loop_
_geom_bond_atom_site_label_1
_geom_bond_atom_site_label_2
_geom_bond_distance
_geom_bond_site_symmetry_2
Mg1 N6 2.0381(17) .
Mg1 N4 2.0521(17) .
Mg1 O1 2.0570(15) .
Mg1 N1 2.0804(16) 2_565
Mg1 N1 2.4238(17) .
Mg1 P2 2.8487(13) .
Mg1 P1 2.8603(13) .
Mg1 Mg1 3.2073(15) 2_565
P1 N3 1.5992(15) .
P1 N4 1.6151(16) .
P1 N5 1.6460(17) .
P1 N1 1.6499(15) .
P2 N2 1.5982(15) .
P2 N6 1.6158(15) .
P2 N7 1.6483(16) .
P2 N1 1.6545(15) .
P3 N3 1.5908(16) .
P3 N2 1.5975(16) .
P3 N9 1.6506(16) .
P3 N8 1.6624(16) .
N1 Mg1 2.0804(16) 2_565
N4 C41 1.463(2) .
N5 C51 1.449(2) .
N6 C61 1.463(2) .
N7 C71 1.450(2) .
N8 C81 1.451(2) .
N9 C91 1.455(2) .
C41 C42 1.518(3) .
C42 C44 1.516(3) .
C42 C43 1.527(3) .
C51 C52 1.508(3) .
C52 C53 1.516(3) .
C52 C54 1.523(4) .
C61 C62 1.527(2) .
C62 C63 1.515(3) .
C62 C64 1.523(3) .
C71 C72 1.519(3) .
C72 C74 1.523(3) .
C72 C73 1.523(3) .
C81 C82 1.526(3) .
C82 C84 1.519(3) .
C82 C83 1.520(3) .
C91 C92 1.520(3) .
C92 C94 1.518(3) .
C92 C93 1.526(3) .
O1 C11 1.440(2) .
O1 C14 1.442(2) .
C11 C12 1.503(3) .
C12 C13 1.528(3) .
C13 C14 1.523(3) .

loop_
_geom_hbond_atom_site_label_D
_geom_hbond_atom_site_label_H
_geom_hbond_atom_site_label_A
_geom_hbond_distance_DH
_geom_hbond_distance_HA
_geom_hbond_distance_DA
_geom_hbond_angle_DHA
_geom_hbond_site_symmetry_A
N7 H7 N4 0.82(2) 2.59(2) 3.302(2) 145(2) 2_565
N5 H5 N6 0.76(2) 2.75(2) 3.350(3) 136(2) 2_565
